data_4510530
loop_
_publ_author_name
'Schwarzer, Anke'
'Weber, Edwin'

_publ_section_title
;
 Penta- and Decafluorinated Dibenzalacetones: Synthesis, Crystal
 Structure, and Cocrystallization Experiments
;
_journal_issue 5
_journal_name_full 'Crystal Growth &amp; Design'
_journal_page_first 2335
_journal_paper_doi 10.1021/cg5000342
_journal_volume 14
_journal_year 2014
_chemical_formula_moiety 'C17 H4 F10 O, C17 H14 O'
_chemical_formula_sum 'C34 H18 F10 O2'
_chemical_formula_weight 648.48
_chemical_melting_point 453.15
_chemical_name_common
;
  1,5-Bis(2,3,4,5,6-pentafluorophenyl)penta-1,4-dien-3-one
  1,5-Diphenyl-penta-1,4-dien-3-one
;
_chemical_name_systematic
;
  1,5-Bis(2,3,4,5,6-pentafluorophenyl)penta-1,4-dien-3-one
  1,5-Diphenyl-penta-1,4-dien-3-one
;
_space_group_IT_number 2
_symmetry_cell_setting triclinic
_symmetry_Int_Tables_number 2
_symmetry_space_group_name_Hall '-P 1'
_symmetry_space_group_name_H-M 'P -1'
_atom_sites_solution_hydrogens geom
_atom_sites_solution_primary direct
_atom_sites_solution_secondary difmap
_audit_creation_method SHELXL-97
_cell_angle_alpha 86.917(8)
_cell_angle_beta 79.945(7)
_cell_angle_gamma 74.085(8)
_cell_formula_units_Z 2
_cell_length_a 7.4146(12)
_cell_length_b 11.1034(17)
_cell_length_c 17.304(3)
_cell_measurement_reflns_used 7344
_cell_measurement_temperature 93(2)
_cell_measurement_theta_max 29.14
_cell_measurement_theta_min 2.26
_cell_volume 1348.9(4)
_computing_cell_refinement 'Bruker SMART Version 5.628'
_computing_data_collection 'Bruker SMART Version 5.628'
_computing_data_reduction 'Bruker SAINT Version 6.45a'
_computing_molecular_graphics 'Bruker SHELXTL'
_computing_publication_material 'Bruker SHELXTL'
_computing_structure_refinement 'Bruker SHELXTL'
_computing_structure_solution 'Bruker SHELXTL'
_diffrn_ambient_temperature 93(2)
_diffrn_measured_fraction_theta_full 0.970
_diffrn_measured_fraction_theta_max 0.971
_diffrn_measurement_device_type 'CCD area detector'
_diffrn_measurement_method 'phi and omega scans'
_diffrn_radiation_monochromator graphite
_diffrn_radiation_source 'fine-focus sealed tube'
_diffrn_radiation_type MoK\a
_diffrn_radiation_wavelength 0.71073
_diffrn_reflns_av_R_equivalents 0.0673
_diffrn_reflns_av_sigmaI/netI 0.0588
_diffrn_reflns_limit_h_max 7
_diffrn_reflns_limit_h_min -8
_diffrn_reflns_limit_k_max 13
_diffrn_reflns_limit_k_min -13
_diffrn_reflns_limit_l_max 20
_diffrn_reflns_limit_l_min -20
_diffrn_reflns_number 28298
_diffrn_reflns_theta_full 25.00
_diffrn_reflns_theta_max 25.50
_diffrn_reflns_theta_min 1.91
_exptl_absorpt_coefficient_mu 0.146
_exptl_absorpt_correction_type none
_exptl_crystal_colour yellow
_exptl_crystal_density_diffrn 1.597
_exptl_crystal_density_method 'not measured'
_exptl_crystal_description piece
_exptl_crystal_F_000 656
_exptl_crystal_size_max 0.08
_exptl_crystal_size_mid 0.008
_exptl_crystal_size_min 0.003
_refine_diff_density_max 0.576
_refine_diff_density_min -0.313
_refine_diff_density_rms 0.081
_refine_ls_extinction_method none
_refine_ls_goodness_of_fit_ref 1.082
_refine_ls_hydrogen_treatment constr
_refine_ls_matrix_type full
_refine_ls_number_parameters 415
_refine_ls_number_reflns 4865
_refine_ls_number_restraints 0
_refine_ls_restrained_S_all 1.082
_refine_ls_R_factor_all 0.1119
_refine_ls_R_factor_gt 0.0701
_refine_ls_shift/su_max 0.000
_refine_ls_shift/su_mean 0.000
_refine_ls_structure_factor_coef Fsqd
_refine_ls_weighting_details 'calc w=1/[\s^2^(Fo^2^)+(0.0920P)^2^+1.3004P] where P=(Fo^2^+2Fc^2^)/3'
_refine_ls_weighting_scheme calc
_refine_ls_wR_factor_gt 0.1689
_refine_ls_wR_factor_ref 0.1926
_reflns_number_gt 3191
_reflns_number_total 4865
_reflns_threshold_expression >2sigma(I)
_cod_data_source_file cg5000342_si_001.cif
_cod_data_source_block 1-3
_cod_depositor_comments
;
The following automatic conversions were performed:

'_symmetry_cell_setting' value 'Triclinic' changed to 'triclinic'
according to
/usr/data/users/saulius/crontab/automatic-downloads/rss-feeds/ACS/lib/dictionaries/cif_core.dic
dictionary named 'cif_core.dic' version 2.4.2 from 2011-04-26.

Automatic conversion script
Id: cif_fix_values 2281 2013-09-26 08:29:07Z andrius 

 Adding full bibliography for 4510528--4510530.cif.
;
_cod_original_sg_symbol_H-M P-1
_cod_database_code 4510530

loop_
_symmetry_equiv_pos_as_xyz
'x, y, z'
'-x, -y, -z'

loop_
_atom_site_label
_atom_site_type_symbol
_atom_site_fract_x
_atom_site_fract_y
_atom_site_fract_z
_atom_site_U_iso_or_equiv
_atom_site_adp_type
_atom_site_occupancy
_atom_site_symmetry_multiplicity
_atom_site_calc_flag
_atom_site_refinement_flags
O1 O 1.0116(4) 0.9411(2) 0.39541(14) 0.0276(7) Uani 1 1 d .
C1 C 1.1038(5) 0.8749(3) 0.1011(2) 0.0217(9) Uani 1 1 d .
H1 H 1.1102 0.9571 0.1103 0.026 Uiso 1 1 calc R
C2 C 1.1304(5) 0.8335(3) 0.0250(2) 0.0235(9) Uani 1 1 d .
H2 H 1.1537 0.8878 -0.0177 0.028 Uiso 1 1 calc R
C3 C 1.1234(6) 0.7133(4) 0.0102(2) 0.0271(9) Uani 1 1 d .
H3 H 1.1432 0.6848 -0.0422 0.033 Uiso 1 1 calc R
C4 C 1.0869(6) 0.6351(3) 0.0732(2) 0.0256(9) Uani 1 1 d .
H4 H 1.0804 0.5530 0.0638 0.031 Uiso 1 1 calc R
C5 C 1.0600(5) 0.6763(3) 0.1493(2) 0.0243(9) Uani 1 1 d .
H5 H 1.0359 0.6219 0.1917 0.029 Uiso 1 1 calc R
C6 C 1.0677(5) 0.7968(3) 0.1646(2) 0.0215(8) Uani 1 1 d .
C7 C 1.0414(5) 0.8432(3) 0.2442(2) 0.0250(9) Uani 1 1 d .
H7 H 1.0657 0.9219 0.2490 0.030 Uiso 1 1 calc R
C8 C 0.9870(6) 0.7876(4) 0.3110(2) 0.0267(9) Uani 1 1 d .
H8 H 0.9577 0.7100 0.3086 0.032 Uiso 1 1 calc R
C9 C 0.9709(6) 0.8422(3) 0.3886(2) 0.0243(9) Uani 1 1 d .
C10 C 0.9038(5) 0.7714(4) 0.4573(2) 0.0261(9) Uani 1 1 d .
H10 H 0.8768 0.6947 0.4491 0.031 Uiso 1 1 calc R
C11 C 0.8803(5) 0.8120(3) 0.5304(2) 0.0235(9) Uani 1 1 d .
H11 H 0.9072 0.8895 0.5363 0.028 Uiso 1 1 calc R
C12 C 0.8169(5) 0.7490(3) 0.6025(2) 0.0223(9) Uani 1 1 d .
C13 C 0.7970(5) 0.6269(4) 0.6040(2) 0.0246(9) Uani 1 1 d .
H13 H 0.8243 0.5815 0.5565 0.030 Uiso 1 1 calc R
C14 C 0.7381(5) 0.5719(4) 0.6738(2) 0.0278(9) Uani 1 1 d .
H14 H 0.7243 0.4893 0.6740 0.033 Uiso 1 1 calc R
C15 C 0.6990(5) 0.6370(4) 0.7439(2) 0.0282(9) Uani 1 1 d .
H15 H 0.6591 0.5989 0.7920 0.034 Uiso 1 1 calc R
C16 C 0.7183(5) 0.7570(4) 0.7435(2) 0.0272(9) Uani 1 1 d .
H16 H 0.6904 0.8019 0.7912 0.033 Uiso 1 1 calc R
C17 C 0.7782(5) 0.8125(4) 0.6738(2) 0.0241(9) Uani 1 1 d .
H17 H 0.7932 0.8947 0.6743 0.029 Uiso 1 1 calc R
O2 O 0.4796(4) 0.9476(2) 0.41011(15) 0.0316(7) Uani 1 1 d .
F1 F 0.6184(3) 0.99304(18) 0.13062(12) 0.0297(6) Uani 1 1 d .
F2 F 0.6877(3) 0.9177(2) -0.01846(12) 0.0309(6) Uani 1 1 d .
F3 F 0.6589(4) 0.6887(2) -0.05338(12) 0.0390(7) Uani 1 1 d .
F4 F 0.5648(3) 0.53364(19) 0.06552(12) 0.0327(6) Uani 1 1 d .
F5 F 0.4937(3) 0.60556(18) 0.21257(11) 0.0241(5) Uani 1 1 d .
F6 F 0.3080(3) 0.55899(19) 0.55478(12) 0.0279(6) Uani 1 1 d .
F7 F 0.1936(3) 0.45671(18) 0.68914(12) 0.0273(6) Uani 1 1 d .
F8 F 0.1211(3) 0.58239(19) 0.82627(11) 0.0293(6) Uani 1 1 d .
F9 F 0.1742(3) 0.81609(19) 0.82604(12) 0.0313(6) Uani 1 1 d .
F10 F 0.2948(3) 0.92042(18) 0.69233(12) 0.0265(5) Uani 1 1 d .
C18 C 0.6040(5) 0.8787(3) 0.1166(2) 0.0215(9) Uani 1 1 d .
C19 C 0.6388(5) 0.8420(3) 0.0396(2) 0.0226(9) Uani 1 1 d .
C20 C 0.6261(6) 0.7257(3) 0.0217(2) 0.0253(9) Uani 1 1 d .
C21 C 0.5762(5) 0.6477(3) 0.0812(2) 0.0216(9) Uani 1 1 d .
C22 C 0.5400(5) 0.6872(3) 0.1572(2) 0.0194(8) Uani 1 1 d .
C23 C 0.5526(5) 0.8035(3) 0.1789(2) 0.0196(8) Uani 1 1 d .
C24 C 0.5254(6) 0.8483(3) 0.2596(2) 0.0259(9) Uani 1 1 d .
H24 H 0.5548 0.9250 0.2657 0.031 Uiso 1 1 calc R
C25 C 0.4639(6) 0.7926(4) 0.3251(2) 0.0262(9) Uani 1 1 d .
H25 H 0.4307 0.7164 0.3218 0.031 Uiso 1 1 calc R
C26 C 0.4466(5) 0.8480(3) 0.4032(2) 0.0218(9) Uani 1 1 d .
C27 C 0.3880(5) 0.7721(3) 0.4709(2) 0.0247(9) Uani 1 1 d .
H27 H 0.3653 0.6942 0.4620 0.030 Uiso 1 1 calc R
C28 C 0.3665(5) 0.8113(3) 0.5444(2) 0.0211(8) Uani 1 1 d .
H28 H 0.3946 0.8882 0.5508 0.025 Uiso 1 1 calc R
C29 C 0.3035(5) 0.7469(3) 0.6165(2) 0.0191(8) Uani 1 1 d .
C30 C 0.2755(5) 0.6272(3) 0.6202(2) 0.0207(8) Uani 1 1 d .
C31 C 0.2174(5) 0.5724(3) 0.6894(2) 0.0210(8) Uani 1 1 d .
C32 C 0.1819(5) 0.6358(3) 0.7592(2) 0.0208(8) Uani 1 1 d .
C33 C 0.2074(5) 0.7531(3) 0.7584(2) 0.0218(8) Uani 1 1 d .
C34 C 0.2692(5) 0.8060(3) 0.6886(2) 0.0200(8) Uani 1 1 d .

loop_
_atom_site_aniso_label
_atom_site_aniso_U_11
_atom_site_aniso_U_22
_atom_site_aniso_U_33
_atom_site_aniso_U_23
_atom_site_aniso_U_13
_atom_site_aniso_U_12
O1 0.0345(18) 0.0287(15) 0.0249(14) 0.0009(11) -0.0037(12) -0.0185(13)
C1 0.017(2) 0.0205(19) 0.027(2) 0.0038(15) -0.0014(16) -0.0063(15)
C2 0.026(2) 0.025(2) 0.020(2) 0.0064(16) -0.0032(16) -0.0086(17)
C3 0.031(3) 0.029(2) 0.019(2) 0.0005(16) -0.0013(16) -0.0073(18)
C4 0.032(3) 0.019(2) 0.025(2) 0.0005(16) -0.0040(17) -0.0083(17)
C5 0.023(2) 0.021(2) 0.026(2) 0.0054(16) 0.0018(16) -0.0054(16)
C6 0.020(2) 0.021(2) 0.022(2) -0.0002(15) 0.0009(15) -0.0050(15)
C7 0.027(2) 0.0188(19) 0.031(2) 0.0006(16) -0.0048(17) -0.0091(16)
C8 0.030(3) 0.027(2) 0.027(2) 0.0021(17) -0.0041(17) -0.0129(17)
C9 0.024(2) 0.023(2) 0.025(2) 0.0006(16) -0.0025(16) -0.0061(17)
C10 0.024(2) 0.029(2) 0.026(2) 0.0022(17) -0.0018(16) -0.0114(17)
C11 0.025(2) 0.024(2) 0.024(2) 0.0007(16) -0.0028(16) -0.0103(16)
C12 0.019(2) 0.024(2) 0.025(2) 0.0047(16) -0.0042(16) -0.0083(16)
C13 0.022(2) 0.029(2) 0.026(2) 0.0012(16) -0.0032(16) -0.0114(17)
C14 0.021(2) 0.028(2) 0.036(2) 0.0078(18) -0.0048(17) -0.0098(17)
C15 0.021(2) 0.040(2) 0.024(2) 0.0093(18) -0.0012(16) -0.0111(18)
C16 0.022(2) 0.035(2) 0.023(2) 0.0028(17) -0.0028(16) -0.0064(18)
C17 0.021(2) 0.024(2) 0.027(2) 0.0024(16) -0.0034(16) -0.0066(16)
O2 0.045(2) 0.0293(16) 0.0249(15) 0.0030(12) -0.0041(12) -0.0184(14)
F1 0.0433(16) 0.0207(12) 0.0285(12) 0.0022(9) -0.0047(10) -0.0158(10)
F2 0.0341(15) 0.0300(12) 0.0250(12) 0.0105(9) 0.0035(10) -0.0102(10)
F3 0.0604(18) 0.0363(14) 0.0163(12) -0.0034(10) 0.0009(11) -0.0106(12)
F4 0.0526(17) 0.0217(12) 0.0280(12) -0.0051(9) -0.0093(11) -0.0142(10)
F5 0.0296(14) 0.0220(11) 0.0223(11) 0.0046(9) -0.0001(9) -0.0132(9)
F6 0.0367(15) 0.0239(12) 0.0242(12) -0.0051(9) -0.0008(9) -0.0117(10)
F7 0.0336(15) 0.0185(11) 0.0328(12) 0.0014(9) -0.0020(10) -0.0144(9)
F8 0.0392(15) 0.0297(12) 0.0207(12) 0.0073(9) 0.0003(9) -0.0167(10)
F9 0.0483(16) 0.0309(13) 0.0179(11) -0.0026(9) -0.0011(10) -0.0182(11)
F10 0.0386(15) 0.0197(11) 0.0241(12) 0.0024(9) -0.0027(9) -0.0145(10)
C18 0.029(2) 0.0151(19) 0.023(2) 0.0017(15) -0.0063(16) -0.0079(16)
C19 0.024(2) 0.024(2) 0.019(2) 0.0088(15) 0.0000(15) -0.0085(16)
C20 0.030(3) 0.026(2) 0.0159(19) -0.0049(15) -0.0023(16) -0.0014(17)
C21 0.028(2) 0.0164(19) 0.022(2) 0.0011(15) -0.0059(16) -0.0080(16)
C22 0.018(2) 0.0198(19) 0.021(2) 0.0061(15) -0.0022(15) -0.0072(15)
C23 0.018(2) 0.0196(19) 0.021(2) -0.0007(15) -0.0022(15) -0.0054(15)
C24 0.031(3) 0.021(2) 0.026(2) 0.0007(16) -0.0030(17) -0.0086(17)
C25 0.028(3) 0.024(2) 0.026(2) -0.0006(17) -0.0031(17) -0.0083(17)
C26 0.019(2) 0.027(2) 0.021(2) 0.0021(16) -0.0046(15) -0.0076(17)
C27 0.030(3) 0.024(2) 0.022(2) 0.0004(16) -0.0014(16) -0.0107(17)
C28 0.024(2) 0.0166(18) 0.022(2) 0.0015(15) -0.0020(15) -0.0065(15)
C29 0.017(2) 0.0176(19) 0.023(2) 0.0022(15) -0.0047(15) -0.0047(15)
C30 0.021(2) 0.022(2) 0.0194(19) -0.0045(15) -0.0028(15) -0.0057(16)
C31 0.020(2) 0.0150(18) 0.029(2) -0.0001(15) -0.0036(16) -0.0065(15)
C32 0.021(2) 0.0209(19) 0.021(2) 0.0040(15) -0.0002(15) -0.0079(16)
C33 0.023(2) 0.029(2) 0.0137(18) -0.0010(15) -0.0009(15) -0.0086(16)
C34 0.025(2) 0.0153(18) 0.0200(19) -0.0020(15) -0.0028(15) -0.0070(15)

loop_
_atom_type_symbol
_atom_type_description
_atom_type_scat_dispersion_real
_atom_type_scat_dispersion_imag
_atom_type_scat_source
C C 0.0033 0.0016 'International Tables Vol C Tables 4.2.6.8 and 6.1.1.4'
H H 0.0000 0.0000 'International Tables Vol C Tables 4.2.6.8 and 6.1.1.4'
O O 0.0106 0.0060 'International Tables Vol C Tables 4.2.6.8 and 6.1.1.4'
F F 0.0171 0.0103 'International Tables Vol C Tables 4.2.6.8 and 6.1.1.4'

loop_
_geom_angle_atom_site_label_1
_geom_angle_atom_site_label_2
_geom_angle_atom_site_label_3
_geom_angle
C2 C1 C6 120.5(3)
C2 C1 H1 119.7
C6 C1 H1 119.7
C1 C2 C3 120.7(3)
C1 C2 H2 119.7
C3 C2 H2 119.7
C2 C3 C4 119.1(4)
C2 C3 H3 120.5
C4 C3 H3 120.5
C5 C4 C3 120.3(4)
C5 C4 H4 119.8
C3 C4 H4 119.8
C4 C5 C6 120.9(3)
C4 C5 H5 119.5
C6 C5 H5 119.5
C5 C6 C1 118.4(3)
C5 C6 C7 122.4(3)
C1 C6 C7 119.2(3)
C8 C7 C6 127.3(4)
C8 C7 H7 116.3
C6 C7 H7 116.3
C7 C8 C9 122.4(4)
C7 C8 H8 118.8
C9 C8 H8 118.8
O1 C9 C8 121.6(3)
O1 C9 C10 122.2(3)
C8 C9 C10 116.2(3)
C11 C10 C9 121.9(4)
C11 C10 H10 119.1
C9 C10 H10 119.1
C10 C11 C12 126.5(4)
C10 C11 H11 116.8
C12 C11 H11 116.8
C17 C12 C13 118.1(3)
C17 C12 C11 118.6(3)
C13 C12 C11 123.3(3)
C14 C13 C12 120.8(4)
C14 C13 H13 119.6
C12 C13 H13 119.6
C13 C14 C15 120.2(4)
C13 C14 H14 119.9
C15 C14 H14 119.9
C16 C15 C14 119.8(4)
C16 C15 H15 120.1
C14 C15 H15 120.1
C15 C16 C17 120.3(4)
C15 C16 H16 119.8
C17 C16 H16 119.8
C16 C17 C12 120.9(4)
C16 C17 H17 119.6
C12 C17 H17 119.6
F1 C18 C19 117.3(3)
F1 C18 C23 119.8(3)
C19 C18 C23 122.9(3)
F2 C19 C18 120.7(3)
F2 C19 C20 119.4(3)
C18 C19 C20 119.9(3)
F3 C20 C19 120.6(3)
F3 C20 C21 119.9(3)
C19 C20 C21 119.5(3)
F4 C21 C22 119.9(3)
F4 C21 C20 120.8(3)
C22 C21 C20 119.4(3)
F5 C22 C21 116.2(3)
F5 C22 C23 120.2(3)
C21 C22 C23 123.6(3)
C18 C23 C22 114.7(3)
C18 C23 C24 119.2(3)
C22 C23 C24 126.0(3)
C25 C24 C23 126.7(4)
C25 C24 H24 116.6
C23 C24 H24 116.6
C24 C25 C26 120.8(4)
C24 C25 H25 119.6
C26 C25 H25 119.6
O2 C26 C27 123.1(3)
O2 C26 C25 121.9(3)
C27 C26 C25 114.9(3)
C28 C27 C26 121.0(3)
C28 C27 H27 119.5
C26 C27 H27 119.5
C27 C28 C29 126.4(3)
C27 C28 H28 116.8
C29 C28 H28 116.8
C34 C29 C30 114.9(3)
C34 C29 C28 119.5(3)
C30 C29 C28 125.6(3)
F6 C30 C31 116.6(3)
F6 C30 C29 120.7(3)
C31 C30 C29 122.7(3)
F7 C31 C30 119.8(3)
F7 C31 C32 120.0(3)
C30 C31 C32 120.3(3)
F8 C32 C33 121.1(3)
F8 C32 C31 119.7(3)
C33 C32 C31 119.2(3)
F9 C33 C32 120.0(3)
F9 C33 C34 120.1(3)
C32 C33 C34 119.9(3)
F10 C34 C33 116.7(3)
F10 C34 C29 120.1(3)
C33 C34 C29 123.1(3)

loop_
_geom_bond_atom_site_label_1
_geom_bond_atom_site_label_2
_geom_bond_distance
O1 C9 1.232(4)
C1 C2 1.382(5)
C1 C6 1.398(5)
C1 H1 0.9500
C2 C3 1.388(5)
C2 H2 0.9500
C3 C4 1.394(5)
C3 H3 0.9500
C4 C5 1.379(5)
C4 H4 0.9500
C5 C6 1.397(5)
C5 H5 0.9500
C6 C7 1.459(5)
C7 C8 1.332(5)
C7 H7 0.9500
C8 C9 1.476(5)
C8 H8 0.9500
C9 C10 1.478(5)
C10 C11 1.331(5)
C10 H10 0.9500
C11 C12 1.465(5)
C11 H11 0.9500
C12 C17 1.400(5)
C12 C13 1.402(5)
C13 C14 1.381(5)
C13 H13 0.9500
C14 C15 1.391(6)
C14 H14 0.9500
C15 C16 1.378(6)
C15 H15 0.9500
C16 C17 1.383(5)
C16 H16 0.9500
C17 H17 0.9500
O2 C26 1.213(4)
F1 C18 1.342(4)
F2 C19 1.341(4)
F3 C20 1.345(4)
F4 C21 1.337(4)
F5 C22 1.349(4)
F6 C30 1.346(4)
F7 C31 1.344(4)
F8 C32 1.339(4)
F9 C33 1.346(4)
F10 C34 1.342(4)
C18 C19 1.373(5)
C18 C23 1.393(5)
C19 C20 1.375(5)
C20 C21 1.377(5)
C21 C22 1.366(5)
C22 C23 1.396(5)
C23 C24 1.469(5)
C24 C25 1.332(5)
C24 H24 0.9500
C25 C26 1.486(5)
C25 H25 0.9500
C26 C27 1.480(5)
C27 C28 1.335(5)
C27 H27 0.9500
C28 C29 1.472(5)
C28 H28 0.9500
C29 C34 1.392(5)
C29 C30 1.396(5)
C30 C31 1.369(5)
C31 C32 1.378(5)
C32 C33 1.365(5)
C33 C34 1.376(5)

loop_
_geom_hbond_atom_site_label_D
_geom_hbond_atom_site_label_H
_geom_hbond_atom_site_label_A
_geom_hbond_distance_DH
_geom_hbond_distance_HA
_geom_hbond_distance_DA
_geom_hbond_angle_DHA
_geom_hbond_site_symmetry_A
C28 H28 O2 0.95 2.44 3.363(5) 165.0 2_676
C24 H24 F10 0.95 2.49 3.399(5) 161.0 2_676
C8 H8 F7 0.95 2.41 3.339(4) 166.3 2_666
C11 H11 O1 0.95 2.53 3.428(5) 157.7 2_776
C1 H1 F2 0.95 2.60 3.250(4) 125.7 2_775
C3 H3 F8 0.95 2.65 3.573(4) 164.9 1_654
C3 H3 F9 0.95 2.65 3.320(4) 128.0 1_654

loop_
_geom_torsion_atom_site_label_1
_geom_torsion_atom_site_label_2
_geom_torsion_atom_site_label_3
_geom_torsion_atom_site_label_4
_geom_torsion
C6 C1 C2 C3 -0.6(6)
C1 C2 C3 C4 0.8(6)
C2 C3 C4 C5 -0.7(6)
C3 C4 C5 C6 0.4(6)
C4 C5 C6 C1 -0.2(6)
C4 C5 C6 C7 -179.6(4)
C2 C1 C6 C5 0.3(6)
C2 C1 C6 C7 179.7(3)
C5 C6 C7 C8 -8.1(7)
C1 C6 C7 C8 172.5(4)
C6 C7 C8 C9 178.1(4)
C7 C8 C9 O1 -1.8(6)
C7 C8 C9 C10 178.4(4)
O1 C9 C10 C11 1.3(6)
C8 C9 C10 C11 -178.8(4)
C9 C10 C11 C12 -179.3(4)
C10 C11 C12 C17 -172.4(4)
C10 C11 C12 C13 9.0(6)
C17 C12 C13 C14 0.9(6)
C11 C12 C13 C14 179.5(4)
C12 C13 C14 C15 -0.5(6)
C13 C14 C15 C16 0.3(6)
C14 C15 C16 C17 -0.6(6)
C15 C16 C17 C12 1.2(6)
C13 C12 C17 C16 -1.3(6)
C11 C12 C17 C16 -179.9(3)
F1 C18 C19 F2 0.9(5)
C23 C18 C19 F2 179.9(3)
F1 C18 C19 C20 180.0(4)
C23 C18 C19 C20 -1.0(6)
F2 C19 C20 F3 -1.2(6)
C18 C19 C20 F3 179.7(3)
F2 C19 C20 C21 179.9(3)
C18 C19 C20 C21 0.8(6)
F3 C20 C21 F4 1.8(6)
C19 C20 C21 F4 -179.3(3)
F3 C20 C21 C22 -178.9(3)
C19 C20 C21 C22 0.0(6)
F4 C21 C22 F5 -0.1(5)
C20 C21 C22 F5 -179.4(3)
F4 C21 C22 C23 178.6(3)
C20 C21 C22 C23 -0.7(6)
F1 C18 C23 C22 179.3(3)
C19 C18 C23 C22 0.3(6)
F1 C18 C23 C24 -3.4(6)
C19 C18 C23 C24 177.6(4)
F5 C22 C23 C18 179.2(3)
C21 C22 C23 C18 0.5(6)
F5 C22 C23 C24 2.1(6)
C21 C22 C23 C24 -176.5(4)
C18 C23 C24 C25 175.0(4)
C22 C23 C24 C25 -8.1(7)
C23 C24 C25 C26 178.9(3)
C24 C25 C26 O2 3.2(6)
C24 C25 C26 C27 -176.4(4)
O2 C26 C27 C28 0.6(6)
C25 C26 C27 C28 -179.8(3)
C26 C27 C28 C29 178.0(3)
C27 C28 C29 C34 -173.4(4)
C27 C28 C29 C30 7.4(6)
C34 C29 C30 F6 -178.5(3)
C28 C29 C30 F6 0.7(6)
C34 C29 C30 C31 0.5(6)
C28 C29 C30 C31 179.7(4)
F6 C30 C31 F7 -0.8(5)
C29 C30 C31 F7 -179.8(3)
F6 C30 C31 C32 179.7(3)
C29 C30 C31 C32 0.7(6)
F7 C31 C32 F8 -1.0(5)
C30 C31 C32 F8 178.5(3)
F7 C31 C32 C33 179.8(3)
C30 C31 C32 C33 -0.7(6)
F8 C32 C33 F9 1.1(6)
C31 C32 C33 F9 -179.7(3)
F8 C32 C33 C34 -179.7(3)
C31 C32 C33 C34 -0.5(6)
F9 C33 C34 F10 0.5(5)
C32 C33 C34 F10 -178.7(3)
F9 C33 C34 C29 -179.0(3)
C32 C33 C34 C29 1.8(6)
C30 C29 C34 F10 178.8(3)
C28 C29 C34 F10 -0.5(5)
C30 C29 C34 C33 -1.7(6)
C28 C29 C34 C33 179.0(4)
